data_7120040
loop_
_publ_author_name
'Shi, Yi-Xiang'
'Li, Wu-Xiang'
'Chen, Huan-Huan'
'Young, David James'
'Zhang, Wen-Hua'
'Lang, Jian-Ping'

_publ_section_title
;
 A crystalline zinc(II) complex showing hollow hexagonal tubular
 morphology evolution, selective dye absorption and unique response to UV
 irradiation
;
_journal_name_full 'Chem. Commun.'
_journal_paper_doi 10.1039/C7CC02704D
_journal_year 2017
_chemical_formula_sum 'C19 H16 Cl3 N3 Zn'
_chemical_formula_weight 457.76
_chemical_name_systematic
; 
 ? 
;
_space_group_IT_number 2
_symmetry_cell_setting triclinic
_symmetry_space_group_name_Hall '-P 1'
_symmetry_space_group_name_H-M 'P -1'
_atom_sites_solution_hydrogens geom
_atom_sites_solution_primary direct
_atom_sites_solution_secondary difmap
_audit_creation_method SHELXL-97
_audit_update_record
;
2017-01-07 deposited with the CCDC.
2017-04-27 downloaded from the CCDC.
;
_cell_angle_alpha 114.391(5)
_cell_angle_beta 108.320(4)
_cell_angle_gamma 99.463(4)
_cell_formula_units_Z 6
_cell_length_a 13.1507(5)
_cell_length_b 16.4126(8)
_cell_length_c 16.7567(8)
_cell_measurement_reflns_used 8109
_cell_measurement_temperature 223(2)
_cell_measurement_theta_max 26.6040
_cell_measurement_theta_min 3.4660
_cell_volume 2940.4(3)
_computing_structure_refinement 'SHELXL-97 (Sheldrick, 1997)'
_computing_structure_solution 'SHELXS-97 (Sheldrick, 1990)'
_diffrn_ambient_temperature 223(2)
_diffrn_detector_area_resol_mean 10.4471
_diffrn_measured_fraction_theta_full 0.998
_diffrn_measured_fraction_theta_max 0.998
_diffrn_measurement_device_type 'Xcalibur, Atlas, Gemini'
_diffrn_measurement_method '\w scans'
_diffrn_radiation_monochromator graphite
_diffrn_radiation_source 'fine-focus sealed tube'
_diffrn_radiation_type MoK\a
_diffrn_radiation_wavelength 0.71073
_diffrn_reflns_av_R_equivalents 0.0465
_diffrn_reflns_av_sigmaI/netI 0.0640
_diffrn_reflns_limit_h_max 16
_diffrn_reflns_limit_h_min -16
_diffrn_reflns_limit_k_max 20
_diffrn_reflns_limit_k_min -20
_diffrn_reflns_limit_l_max 20
_diffrn_reflns_limit_l_min -20
_diffrn_reflns_number 29610
_diffrn_reflns_theta_full 26.37
_diffrn_reflns_theta_max 26.37
_diffrn_reflns_theta_min 2.71
_exptl_absorpt_coefficient_mu 1.669
_exptl_absorpt_correction_T_max 1.00000
_exptl_absorpt_correction_T_min 0.88562
_exptl_absorpt_correction_type multi-scan
_exptl_absorpt_process_details
;
CrysAlisPro, Agilent Technologies,
Version 1.171.36.32 (release 02-08-2013 CrysAlis171 .NET)
(compiled Aug  2 2013,16:46:58)
Empirical absorption correction using spherical harmonics,
 implemented in SCALE3 ABSPACK scaling algorithm.
;
_exptl_crystal_colour Colorless
_exptl_crystal_density_diffrn 1.551
_exptl_crystal_density_method 'not measured'
_exptl_crystal_description block
_exptl_crystal_F_000 1390
_exptl_crystal_size_max 0.35
_exptl_crystal_size_mid 0.2
_exptl_crystal_size_min 0.2
_refine_diff_density_max 1.159
_refine_diff_density_min -1.070
_refine_diff_density_rms 0.109
_refine_ls_extinction_method none
_refine_ls_goodness_of_fit_ref 1.581
_refine_ls_hydrogen_treatment mixed
_refine_ls_matrix_type full
_refine_ls_number_parameters 703
_refine_ls_number_reflns 12016
_refine_ls_number_restraints 0
_refine_ls_restrained_S_all 1.581
_refine_ls_R_factor_all 0.1191
_refine_ls_R_factor_gt 0.0858
_refine_ls_shift/su_max 0.001
_refine_ls_shift/su_mean 0.000
_refine_ls_structure_factor_coef Fsqd
_refine_ls_weighting_details 'calc w=1/[\s^2^(Fo^2^)+(0.1000P)^2^+0.0000P] where P=(Fo^2^+2Fc^2^)/3'
_refine_ls_weighting_scheme calc
_refine_ls_wR_factor_gt 0.2632
_refine_ls_wR_factor_ref 0.2792
_reflns_number_gt 8225
_reflns_number_total 12016
_reflns_threshold_expression >2sigma(I)
_cod_data_source_file c7cc02704d2.cif
_cod_data_source_block t
_cod_depositor_comments
;
The following automatic conversions were performed:

'_symmetry_cell_setting' value 'Triclinic' changed to 'triclinic'
according to
/home/data/users/saulius/crontab/automatic-downloads/rss-feeds/RSC/lib/dictionaries/cif_core.dic
dictionary named 'cif_core.dic' version 2.4.2 from 2011-04-26.

Automatic conversion script
Id: cif_fix_values 4973 2017-02-22 13:04:09Z antanas 

2017-11-13
Z value and formula fixed to values more according to usual
chemical conventions.                 miguel
;
_cod_original_formula_sum 'C57 H47 Cl9 N9 Zn3'
_cod_original_formula_weight 1373.26
_cod_original_formula_units_Z 2
_cod_original_cell_volume 2940.3(2)
_cod_original_sg_symbol_H-M P-1
_cod_database_code 7120040

loop_
_symmetry_equiv_pos_as_xyz
'x, y, z'
'-x, -y, -z'

loop_
_atom_site_label
_atom_site_type_symbol
_atom_site_fract_x
_atom_site_fract_y
_atom_site_fract_z
_atom_site_U_iso_or_equiv
_atom_site_adp_type
_atom_site_occupancy
_atom_site_symmetry_multiplicity
_atom_site_calc_flag
_atom_site_refinement_flags
Zn2 Zn -0.58802(7) 1.18346(6) 0.88163(5) 0.0458(3) Uani 1 1 d .
Cl6 Cl -0.52724(19) 1.07971(15) 0.91990(15) 0.0699(6) Uani 1 1 d .
Cl5 Cl -0.7277(2) 1.2139(2) 0.92402(18) 0.0935(9) Uani 1 1 d .
Cl4 Cl -0.4507(2) 1.31566(18) 0.92672(19) 0.0951(9) Uani 1 1 d .
C30 C -0.8215(5) 1.0945(4) 0.5905(4) 0.0361(14) Uani 1 1 d .
N5 N -0.6705(4) 1.1175(4) 0.7319(4) 0.0372(12) Uani 1 1 d .
N4 N -0.4097(5) 0.7477(4) 0.3872(5) 0.0518(16) Uani 1 1 d .
H4 H -0.3781 0.7136 0.3554 0.062 Uiso 1 1 calc R
C27 C -0.6853(5) 1.0137(4) 0.5757(4) 0.0315(13) Uani 1 1 d .
C24 C -0.5040(7) 0.7578(5) 0.3404(6) 0.0550(19) Uani 1 1 d .
H24A H -0.5344 0.7287 0.2733 0.066 Uiso 1 1 calc R
C26 C -0.6421(5) 0.9490(4) 0.5146(5) 0.0374(14) Uani 1 1 d .
H26A H -0.6752 0.9277 0.4485 0.045 Uiso 1 1 calc R
C31 C -0.7810(5) 1.0334(4) 0.5324(4) 0.0353(14) Uani 1 1 d .
H31A H -0.8171 1.0058 0.4654 0.042 Uiso 1 1 calc R
C22 C -0.5105(5) 0.8569(4) 0.4894(5) 0.0382(15) Uani 1 1 d .
C37 C -1.2304(6) 1.1145(6) 0.2981(6) 0.0535(19) Uani 1 1 d .
H37A H -1.2743 1.0846 0.2316 0.064 Uiso 1 1 calc R
C28 C -0.6315(5) 1.0597(4) 0.6755(4) 0.0347(14) Uani 1 1 d .
H28A H -0.5652 1.0500 0.7046 0.042 Uiso 1 1 calc R
C29 C -0.7658(5) 1.1334(4) 0.6895(4) 0.0369(14) Uani 1 1 d .
H29A H -0.7946 1.1720 0.7286 0.044 Uiso 1 1 calc R
C25 C -0.5601(5) 0.9195(5) 0.5472(5) 0.0424(16) Uani 1 1 d .
H25A H -0.5300 0.9396 0.6131 0.051 Uiso 1 1 calc R
C33 C -0.9715(5) 1.1062(5) 0.4644(5) 0.0427(16) Uani 1 1 d .
H33A H -0.9435 1.0746 0.4204 0.051 Uiso 1 1 calc R
C38 C -1.1360(6) 1.0923(5) 0.3301(5) 0.0470(17) Uani 1 1 d .
H38A H -1.1159 1.0495 0.2859 0.056 Uiso 1 1 calc R
C32 C -0.9193(5) 1.1229(5) 0.5547(5) 0.0383(15) Uani 1 1 d .
H32A H -0.9469 1.1551 0.5987 0.046 Uiso 1 1 calc R
C34 C -1.0695(5) 1.1337(5) 0.4292(5) 0.0412(15) Uani 1 1 d .
N6 N -1.2634(5) 1.1763(5) 0.3560(5) 0.0539(16) Uani 1 1 d .
C21 C -0.4127(6) 0.8449(5) 0.5363(5) 0.0480(17) Uani 1 1 d .
H21A H -0.3800 0.8736 0.6035 0.058 Uiso 1 1 calc R
C35 C -1.1026(6) 1.1977(5) 0.4892(5) 0.0496(17) Uani 1 1 d .
H35A H -1.0596 1.2281 0.5559 0.060 Uiso 1 1 calc R
C36 C -1.2013(6) 1.2188(5) 0.4521(6) 0.0521(18) Uani 1 1 d .
H36A H -1.2231 1.2620 0.4942 0.063 Uiso 1 1 calc R
C23 C -0.5587(6) 0.8102(5) 0.3881(5) 0.0454(16) Uani 1 1 d .
H23A H -0.6265 0.8146 0.3537 0.054 Uiso 1 1 calc R
C20 C -0.3630(6) 0.7906(6) 0.4842(6) 0.0554(19) Uani 1 1 d .
H20A H -0.2963 0.7835 0.5165 0.066 Uiso 1 1 calc R
Zn1 Zn -0.13892(7) 0.14093(6) -0.21711(5) 0.0481(3) Uani 1 1 d .
Cl3 Cl -0.32246(19) 0.0931(2) -0.24614(18) 0.0917(8) Uani 1 1 d .
Cl2 Cl -0.0766(3) 0.0185(2) -0.24731(19) 0.1091(11) Uani 1 1 d .
Cl1 Cl -0.0924(3) 0.23248(19) -0.27754(18) 0.0942(9) Uani 1 1 d .
N2 N -0.0673(4) 0.2321(4) -0.0686(4) 0.0387(12) Uani 1 1 d .
C14 C -0.1076(6) 0.4846(5) 0.1879(6) 0.0507(18) Uani 1 1 d .
H14A H -0.0337 0.4997 0.2315 0.061 Uiso 1 1 calc R
C8 C 0.0752(5) 0.2867(5) 0.0901(5) 0.0373(14) Uani 1 1 d .
C16 C -0.1429(7) 0.5935(5) 0.3210(6) 0.0508(18) Uani 1 1 d .
H16A H -0.0778 0.5934 0.3640 0.061 Uiso 1 1 calc R
C12 C 0.0259(6) 0.2315(5) -0.0100(4) 0.0407(15) Uani 1 1 d .
H12A H 0.0616 0.1909 -0.0378 0.049 Uiso 1 1 calc R
C1 C 0.4882(7) 0.2548(6) 0.3250(6) 0.058(2) Uani 1 1 d .
H1A H 0.5247 0.2894 0.3923 0.069 Uiso 1 1 calc R
C7 C 0.1782(6) 0.2813(5) 0.1525(5) 0.0453(16) Uani 1 1 d .
H7A H 0.2092 0.3234 0.2187 0.054 Uiso 1 1 calc R
C11 C -0.1207(6) 0.2895(4) -0.0296(5) 0.0403(15) Uani 1 1 d .
H11A H -0.1887 0.2880 -0.0706 0.048 Uiso 1 1 calc R
C10 C -0.0793(6) 0.3505(4) 0.0684(5) 0.0389(15) Uani 1 1 d .
N1 N 0.5353(5) 0.1966(5) 0.2759(5) 0.0541(16) Uani 1 1 d .
H1B H 0.5979 0.1915 0.3064 0.065 Uiso 1 1 calc R
C18 C -0.3306(6) 0.6034(5) 0.2012(6) 0.0529(19) Uani 1 1 d .
H18A H -0.3942 0.6074 0.1607 0.063 Uiso 1 1 calc R
C3 C 0.3344(5) 0.2151(5) 0.1786(5) 0.0427(16) Uani 1 1 d .
N3 N -0.2986(5) 0.6504(4) 0.2964(5) 0.0491(14) Uani 1 1 d .
C19 C -0.2715(6) 0.5483(5) 0.1605(5) 0.0502(18) Uani 1 1 d .
H19A H -0.2946 0.5160 0.0939 0.060 Uiso 1 1 calc R
C6 C 0.2281(5) 0.2222(5) 0.1213(5) 0.0404(15) Uani 1 1 d .
H6B H 0.1935 0.1790 0.0552 0.048 Uiso 1 1 calc R
C4 C 0.3831(6) 0.1551(5) 0.1290(6) 0.0490(17) Uani 1 1 d .
H4B H 0.3484 0.1201 0.0618 0.059 Uiso 1 1 calc R
C15 C -0.1752(6) 0.5430(5) 0.2239(6) 0.0454(17) Uani 1 1 d .
C9 C 0.0176(6) 0.3477(4) 0.1278(5) 0.0403(15) Uani 1 1 d .
H9A H 0.0461 0.3866 0.1945 0.048 Uiso 1 1 calc R
C13 C -0.1428(6) 0.4157(5) 0.1022(5) 0.0436(16) Uani 1 1 d .
H13A H -0.2135 0.4049 0.0569 0.052 Uiso 1 1 calc R
C17 C -0.2073(7) 0.6447(5) 0.3550(6) 0.0545(19) Uani 1 1 d .
H17A H -0.1865 0.6766 0.4213 0.065 Uiso 1 1 calc R
C5 C 0.4830(6) 0.1476(5) 0.1799(6) 0.0528(19) Uani 1 1 d .
H5A H 0.5146 0.1070 0.1460 0.063 Uiso 1 1 calc R
C2 C 0.3894(6) 0.2641(5) 0.2786(5) 0.0482(17) Uani 1 1 d .
H2A H 0.3585 0.3037 0.3144 0.058 Uiso 1 1 calc R
Zn3 Zn 0.77158(9) 0.53512(7) 0.55074(6) 0.0646(3) Uani 1 1 d .
Cl9 Cl 0.8115(3) 0.68912(18) 0.60131(18) 0.0966(9) Uani 1 1 d .
Cl8 Cl 0.9272(4) 0.5007(3) 0.6009(2) 0.174(2) Uani 1 1 d .
N8 N 0.7096(5) 0.4636(4) 0.4009(4) 0.0446(13) Uani 1 1 d .
C49 C 0.6146(6) 0.4685(5) 0.3456(5) 0.0431(16) Uani 1 1 d .
H49A H 0.5768 0.5054 0.3751 0.052 Uiso 1 1 calc R
N9 N 0.1025(5) 0.4992(5) 0.0491(6) 0.0593(17) Uani 1 1 d .
C46 C 0.7216(5) 0.3514(5) 0.2574(5) 0.0383(15) Uani 1 1 d .
C48 C 0.5700(5) 0.4184(4) 0.2424(4) 0.0373(14) Uani 1 1 d .
C55 C 0.1521(7) 0.4425(6) 0.0064(6) 0.061(2) Uani 1 1 d .
H55A H 0.1165 0.4050 -0.0607 0.073 Uiso 1 1 calc R
C52 C 0.4117(5) 0.4842(5) 0.2147(5) 0.0452(16) Uani 1 1 d .
H52A H 0.4411 0.5250 0.2811 0.054 Uiso 1 1 calc R
C45 C 0.7818(6) 0.2888(5) 0.2218(5) 0.0413(15) Uani 1 1 d .
H45A H 0.8505 0.2967 0.2677 0.050 Uiso 1 1 calc R
C53 C 0.3079(6) 0.4889(5) 0.1544(6) 0.0480(17) Uani 1 1 d .
C57 C 0.2551(6) 0.5499(6) 0.2009(6) 0.0557(19) Uani 1 1 d .
H57A H 0.2873 0.5868 0.2681 0.067 Uiso 1 1 calc R
C54 C 0.2543(6) 0.4355(6) 0.0559(6) 0.0542(19) Uani 1 1 d .
H54A H 0.2858 0.3947 0.0221 0.065 Uiso 1 1 calc R
N7 N 0.9355(6) 0.0483(5) 0.0314(6) 0.0602(17) Uani 1 1 d .
C51 C 0.4689(5) 0.4271(5) 0.1843(5) 0.0437(16) Uani 1 1 d .
H51A H 0.4402 0.3880 0.1176 0.052 Uiso 1 1 calc R
C44 C 0.7508(6) 0.2219(5) 0.1321(5) 0.0467(16) Uani 1 1 d .
H44A H 0.6816 0.2127 0.0859 0.056 Uiso 1 1 calc R
C50 C 0.7614(6) 0.4073(5) 0.3580(5) 0.0451(16) Uani 1 1 d .
H50A H 0.8278 0.4052 0.3974 0.054 Uiso 1 1 calc R
C56 C 0.1552(7) 0.5534(6) 0.1450(7) 0.068(2) Uani 1 1 d .
H56A H 0.1231 0.5958 0.1758 0.081 Uiso 1 1 calc R
C41 C 0.8131(6) 0.1617(5) 0.0985(5) 0.0454(17) Uani 1 1 d .
C42 C 0.9134(7) 0.1608(6) 0.1641(6) 0.0556(19) Uani 1 1 d .
H42A H 0.9404 0.1989 0.2307 0.067 Uiso 1 1 calc R
C47 C 0.6236(5) 0.3600(4) 0.2022(5) 0.0374(14) Uani 1 1 d .
H47A H 0.5937 0.3243 0.1351 0.045 Uiso 1 1 calc R
C40 C 0.7790(7) 0.1027(5) 0.0007(6) 0.0550(19) Uani 1 1 d .
H40A H 0.7134 0.0997 -0.0445 0.066 Uiso 1 1 calc R
C43 C 0.9669(7) 0.1030(6) 0.1261(7) 0.062(2) Uani 1 1 d .
H43A H 1.0305 0.1009 0.1688 0.075 Uiso 1 1 calc R
C39 C 0.8425(8) 0.0489(6) -0.0292(7) 0.063(2) Uani 1 1 d .
H39A H 0.8193 0.0109 -0.0953 0.076 Uiso 1 1 calc R
Cl7 Cl 0.6320(4) 0.4703(3) 0.5761(3) 0.190(3) Uani 1 1 d .

loop_
_atom_site_aniso_label
_atom_site_aniso_U_11
_atom_site_aniso_U_22
_atom_site_aniso_U_33
_atom_site_aniso_U_23
_atom_site_aniso_U_13
_atom_site_aniso_U_12
Zn2 0.0434(5) 0.0537(5) 0.0305(4) 0.0126(4) 0.0113(4) 0.0249(4)
Cl6 0.0692(13) 0.0684(13) 0.0575(12) 0.0257(11) 0.0087(10) 0.0407(11)
Cl5 0.0973(18) 0.150(2) 0.0686(15) 0.0525(16) 0.0572(14) 0.0874(18)
Cl4 0.0720(15) 0.0777(15) 0.0778(16) 0.0315(14) -0.0097(13) -0.0068(13)
C30 0.033(3) 0.041(3) 0.034(3) 0.019(3) 0.012(3) 0.015(3)
N5 0.027(3) 0.044(3) 0.033(3) 0.014(2) 0.009(2) 0.017(2)
N4 0.060(4) 0.048(3) 0.068(4) 0.025(3) 0.050(4) 0.034(3)
C27 0.024(3) 0.040(3) 0.032(3) 0.015(3) 0.016(3) 0.012(3)
C24 0.056(5) 0.046(4) 0.048(4) 0.009(4) 0.024(4) 0.016(4)
C26 0.031(3) 0.046(4) 0.036(3) 0.016(3) 0.018(3) 0.020(3)
C31 0.019(3) 0.047(4) 0.031(3) 0.014(3) 0.008(2) 0.011(3)
C22 0.035(3) 0.041(3) 0.039(4) 0.015(3) 0.021(3) 0.016(3)
C37 0.038(4) 0.072(5) 0.050(4) 0.036(4) 0.011(3) 0.019(4)
C28 0.031(3) 0.043(3) 0.033(3) 0.017(3) 0.015(3) 0.020(3)
C29 0.025(3) 0.044(3) 0.035(3) 0.014(3) 0.011(3) 0.016(3)
C25 0.033(3) 0.048(4) 0.038(4) 0.011(3) 0.018(3) 0.020(3)
C33 0.037(4) 0.056(4) 0.044(4) 0.025(3) 0.022(3) 0.028(3)
C38 0.044(4) 0.063(4) 0.049(4) 0.037(4) 0.023(3) 0.025(4)
C32 0.026(3) 0.049(4) 0.041(4) 0.020(3) 0.016(3) 0.017(3)
C34 0.026(3) 0.054(4) 0.047(4) 0.029(3) 0.014(3) 0.014(3)
N6 0.035(3) 0.070(4) 0.067(4) 0.044(4) 0.019(3) 0.022(3)
C21 0.046(4) 0.063(4) 0.043(4) 0.025(4) 0.025(3) 0.031(4)
C35 0.045(4) 0.062(4) 0.048(4) 0.030(4) 0.020(3) 0.026(4)
C36 0.040(4) 0.060(5) 0.068(5) 0.034(4) 0.028(4) 0.028(4)
C23 0.037(4) 0.051(4) 0.041(4) 0.014(3) 0.017(3) 0.021(3)
C20 0.045(4) 0.075(5) 0.073(6) 0.044(5) 0.037(4) 0.039(4)
Zn1 0.0476(5) 0.0567(5) 0.0309(4) 0.0134(4) 0.0123(4) 0.0281(4)
Cl3 0.0437(11) 0.115(2) 0.0689(15) 0.0253(15) 0.0040(11) 0.0111(13)
Cl2 0.169(3) 0.110(2) 0.0707(16) 0.0377(15) 0.0542(18) 0.111(2)
Cl1 0.137(2) 0.0913(17) 0.0633(15) 0.0410(14) 0.0525(16) 0.0321(17)
N2 0.036(3) 0.044(3) 0.033(3) 0.014(2) 0.015(2) 0.022(2)
C14 0.042(4) 0.056(4) 0.053(5) 0.022(4) 0.023(4) 0.023(3)
C8 0.030(3) 0.049(4) 0.038(4) 0.024(3) 0.015(3) 0.019(3)
C16 0.053(4) 0.045(4) 0.055(5) 0.023(4) 0.024(4) 0.023(3)
C12 0.042(4) 0.043(4) 0.034(3) 0.012(3) 0.017(3) 0.028(3)
C1 0.050(4) 0.073(5) 0.049(4) 0.037(4) 0.013(4) 0.016(4)
C7 0.039(4) 0.057(4) 0.036(4) 0.019(3) 0.014(3) 0.024(3)
C11 0.040(4) 0.045(4) 0.036(3) 0.018(3) 0.015(3) 0.023(3)
C10 0.041(4) 0.037(3) 0.038(4) 0.014(3) 0.019(3) 0.020(3)
N1 0.034(3) 0.062(4) 0.073(5) 0.040(4) 0.019(3) 0.022(3)
C18 0.049(4) 0.061(4) 0.071(5) 0.036(4) 0.041(4) 0.035(4)
C3 0.031(3) 0.055(4) 0.049(4) 0.030(4) 0.017(3) 0.020(3)
N3 0.050(4) 0.043(3) 0.062(4) 0.022(3) 0.033(3) 0.026(3)
C19 0.063(5) 0.046(4) 0.053(4) 0.020(4) 0.040(4) 0.026(4)
C6 0.028(3) 0.052(4) 0.036(4) 0.016(3) 0.014(3) 0.014(3)
C4 0.044(4) 0.046(4) 0.057(5) 0.023(4) 0.020(4) 0.022(3)
C15 0.044(4) 0.041(4) 0.070(5) 0.028(4) 0.039(4) 0.029(3)
C9 0.049(4) 0.040(3) 0.035(3) 0.013(3) 0.024(3) 0.022(3)
C13 0.039(4) 0.050(4) 0.043(4) 0.020(3) 0.020(3) 0.022(3)
C17 0.057(5) 0.045(4) 0.055(5) 0.012(4) 0.030(4) 0.022(4)
C5 0.032(4) 0.050(4) 0.072(6) 0.024(4) 0.022(4) 0.023(3)
C2 0.040(4) 0.065(5) 0.050(4) 0.031(4) 0.022(3) 0.030(3)
Zn3 0.0831(8) 0.0740(7) 0.0310(5) 0.0192(5) 0.0177(5) 0.0450(6)
Cl9 0.145(3) 0.0809(16) 0.0583(14) 0.0255(13) 0.0405(16) 0.0562(17)
Cl8 0.208(4) 0.225(4) 0.0532(16) 0.032(2) 0.010(2) 0.180(4)
N8 0.047(3) 0.051(3) 0.033(3) 0.018(3) 0.014(3) 0.023(3)
C49 0.037(4) 0.052(4) 0.040(4) 0.019(3) 0.018(3) 0.023(3)
N9 0.040(3) 0.072(4) 0.083(5) 0.050(4) 0.027(4) 0.026(3)
C46 0.033(3) 0.045(4) 0.044(4) 0.023(3) 0.020(3) 0.018(3)
C48 0.032(3) 0.041(3) 0.037(4) 0.021(3) 0.011(3) 0.010(3)
C55 0.050(5) 0.076(6) 0.062(5) 0.044(5) 0.016(4) 0.022(4)
C52 0.031(3) 0.049(4) 0.048(4) 0.022(3) 0.010(3) 0.018(3)
C45 0.042(4) 0.050(4) 0.032(3) 0.020(3) 0.015(3) 0.020(3)
C53 0.037(4) 0.048(4) 0.057(5) 0.026(4) 0.015(3) 0.017(3)
C57 0.037(4) 0.061(5) 0.061(5) 0.022(4) 0.019(4) 0.021(3)
C54 0.051(4) 0.069(5) 0.066(5) 0.041(4) 0.033(4) 0.037(4)
N7 0.068(5) 0.057(4) 0.078(5) 0.036(4) 0.046(4) 0.034(3)
C51 0.034(3) 0.053(4) 0.037(4) 0.022(3) 0.009(3) 0.015(3)
C44 0.044(4) 0.054(4) 0.045(4) 0.024(4) 0.020(3) 0.025(3)
C50 0.046(4) 0.046(4) 0.036(4) 0.018(3) 0.010(3) 0.018(3)
C56 0.044(5) 0.056(5) 0.090(7) 0.030(5) 0.018(5) 0.025(4)
C41 0.041(4) 0.044(4) 0.059(5) 0.025(4) 0.028(3) 0.020(3)
C42 0.058(5) 0.075(5) 0.062(5) 0.042(4) 0.038(4) 0.039(4)
C47 0.034(3) 0.045(4) 0.030(3) 0.017(3) 0.010(3) 0.016(3)
C40 0.057(5) 0.053(4) 0.050(5) 0.019(4) 0.025(4) 0.022(4)
C43 0.059(5) 0.086(6) 0.088(7) 0.064(6) 0.046(5) 0.047(5)
C39 0.069(6) 0.055(5) 0.063(5) 0.020(4) 0.039(5) 0.023(4)
Cl7 0.223(5) 0.192(4) 0.099(3) 0.032(3) 0.105(3) -0.023(4)

loop_
_atom_type_symbol
_atom_type_description
_atom_type_scat_dispersion_real
_atom_type_scat_dispersion_imag
_atom_type_scat_source
C C 0.0033 0.0016 'International Tables Vol C Tables 4.2.6.8 and 6.1.1.4'
H H 0.0000 0.0000 'International Tables Vol C Tables 4.2.6.8 and 6.1.1.4'
Cl Cl 0.1484 0.1585 'International Tables Vol C Tables 4.2.6.8 and 6.1.1.4'
N N 0.0061 0.0033 'International Tables Vol C Tables 4.2.6.8 and 6.1.1.4'
O O 0.0106 0.0060 'International Tables Vol C Tables 4.2.6.8 and 6.1.1.4'
Zn Zn 0.2839 1.4301 'International Tables Vol C Tables 4.2.6.8 and 6.1.1.4'

loop_
_geom_angle_atom_site_label_1
_geom_angle_atom_site_label_2
_geom_angle_atom_site_label_3
_geom_angle
N5 Zn2 Cl5 101.74(16)
N5 Zn2 Cl6 107.90(16)
Cl5 Zn2 Cl6 112.28(11)
N5 Zn2 Cl4 105.29(16)
Cl5 Zn2 Cl4 112.97(13)
Cl6 Zn2 Cl4 115.33(10)
C29 C30 C31 118.4(6)
C29 C30 C32 116.6(6)
C31 C30 C32 125.0(6)
C28 N5 C29 118.7(5)
C28 N5 Zn2 121.4(4)
C29 N5 Zn2 119.9(4)
C24 N4 C20 120.2(6)
C24 N4 H4 119.9
C20 N4 H4 119.9
C28 C27 C31 118.2(6)
C28 C27 C26 122.0(6)
C31 C27 C26 119.7(5)
N4 C24 C23 122.0(7)
N4 C24 H24A 119.0
C23 C24 H24A 119.0
C25 C26 C27 124.2(6)
C25 C26 H26A 117.9
C27 C26 H26A 117.9
C30 C31 C27 119.5(6)
C30 C31 H31A 120.3
C27 C31 H31A 120.3
C21 C22 C23 118.0(6)
C21 C22 C25 119.4(6)
C23 C22 C25 122.6(6)
N6 C37 C38 123.9(7)
N6 C37 H37A 118.1
C38 C37 H37A 118.1
N5 C28 C27 122.8(6)
N5 C28 H28A 118.6
C27 C28 H28A 118.6
N5 C29 C30 122.4(6)
N5 C29 H29A 118.8
C30 C29 H29A 118.8
C26 C25 C22 126.5(6)
C26 C25 H25A 116.8
C22 C25 H25A 116.8
C32 C33 C34 125.0(6)
C32 C33 H33A 117.5
C34 C33 H33A 117.5
C37 C38 C34 119.9(7)
C37 C38 H38A 120.1
C34 C38 H38A 120.1
C33 C32 C30 125.4(6)
C33 C32 H32A 117.3
C30 C32 H32A 117.3
C35 C34 C38 116.6(6)
C35 C34 C33 123.1(6)
C38 C34 C33 120.3(6)
C37 N6 C36 118.4(6)
C22 C21 C20 120.1(7)
C22 C21 H21A 119.9
C20 C21 H21A 119.9
C34 C35 C36 121.2(7)
C34 C35 H35A 119.4
C36 C35 H35A 119.4
N6 C36 C35 120.0(7)
N6 C36 H36A 120.0
C35 C36 H36A 120.0
C24 C23 C22 118.8(7)
C24 C23 H23A 120.6
C22 C23 H23A 120.6
N4 C20 C21 120.8(7)
N4 C20 H20A 119.6
C21 C20 H20A 119.6
N2 Zn1 Cl2 108.99(17)
N2 Zn1 Cl1 104.67(17)
Cl2 Zn1 Cl1 115.97(13)
N2 Zn1 Cl3 99.97(16)
Cl2 Zn1 Cl3 109.67(13)
Cl1 Zn1 Cl3 115.98(12)
C12 N2 C11 118.2(5)
C12 N2 Zn1 121.8(4)
C11 N2 Zn1 119.8(4)
C13 C14 C15 125.3(7)
C13 C14 H14A 117.3
C15 C14 H14A 117.3
C12 C8 C9 114.8(6)
C12 C8 C7 122.7(6)
C9 C8 C7 122.4(6)
C15 C16 C17 119.5(7)
C15 C16 H16A 120.3
C17 C16 H16A 120.3
N2 C12 C8 125.0(6)
N2 C12 H12A 117.5
C8 C12 H12A 117.5
C2 C1 N1 121.8(7)
C2 C1 H1A 119.1
N1 C1 H1A 119.1
C6 C7 C8 124.2(6)
C6 C7 H7A 117.9
C8 C7 H7A 117.9
N2 C11 C10 123.0(6)
N2 C11 H11A 118.5
C10 C11 H11A 118.5
C9 C10 C11 117.4(6)
C9 C10 C13 124.9(6)
C11 C10 C13 117.7(6)
C5 N1 C1 118.8(6)
C5 N1 H1B 120.6
C1 N1 H1B 120.6
N3 C18 C19 122.0(7)
N3 C18 H18A 119.0
C19 C18 H18A 119.0
C2 C3 C4 117.2(6)
C2 C3 C6 124.6(6)
C4 C3 C6 118.2(6)
C18 N3 C17 119.2(6)
C18 C19 C15 117.8(7)
C18 C19 H19A 121.1
C15 C19 H19A 121.1
C7 C6 C3 127.4(6)
C7 C6 H6B 116.3
C3 C6 H6B 116.3
C5 C4 C3 119.8(7)
C5 C4 H4B 120.1
C3 C4 H4B 120.1
C16 C15 C19 118.9(6)
C16 C15 C14 118.9(7)
C19 C15 C14 122.2(6)
C10 C9 C8 121.5(6)
C10 C9 H9A 119.3
C8 C9 H9A 119.3
C14 C13 C10 125.3(7)
C14 C13 H13A 117.3
C10 C13 H13A 117.3
N3 C17 C16 122.5(7)
N3 C17 H17A 118.8
C16 C17 H17A 118.8
N1 C5 C4 121.8(7)
N1 C5 H5A 119.1
C4 C5 H5A 119.1
C1 C2 C3 120.5(7)
C1 C2 H2A 119.8
C3 C2 H2A 119.8
N8 Zn3 Cl9 107.97(17)
N8 Zn3 Cl7 103.28(19)
Cl9 Zn3 Cl7 115.26(18)
N8 Zn3 Cl8 104.41(19)
Cl9 Zn3 Cl8 111.62(17)
Cl7 Zn3 Cl8 113.2(2)
C49 N8 C50 119.0(6)
C49 N8 Zn3 121.0(5)
C50 N8 Zn3 119.9(4)
N8 C49 C48 121.6(6)
N8 C49 H49A 119.2
C48 C49 H49A 119.2
C55 N9 C56 117.4(7)
C47 C46 C50 115.2(6)
C47 C46 C45 127.0(6)
C50 C46 C45 117.7(6)
C47 C48 C49 117.1(6)
C47 C48 C51 122.3(6)
C49 C48 C51 120.5(6)
N9 C55 C54 123.9(8)
N9 C55 H55A 118.0
C54 C55 H55A 118.0
C51 C52 C53 126.6(7)
C51 C52 H52A 116.7
C53 C52 H52A 116.7
C44 C45 C46 127.6(7)
C44 C45 H45A 116.2
C46 C45 H45A 116.2
C54 C53 C57 117.1(7)
C54 C53 C52 124.6(7)
C57 C53 C52 118.2(7)
C56 C57 C53 118.9(8)
C56 C57 H57A 120.5
C53 C57 H57A 120.5
C53 C54 C55 119.4(8)
C53 C54 H54A 120.3
C55 C54 H54A 120.3
C39 N7 C43 117.4(7)
C52 C51 C48 127.9(6)
C52 C51 H51A 116.0
C48 C51 H51A 116.0
C45 C44 C41 126.5(7)
C45 C44 H44A 116.8
C41 C44 H44A 116.8
N8 C50 C46 124.0(6)
N8 C50 H50A 118.0
C46 C50 H50A 118.0
N9 C56 C57 123.2(8)
N9 C56 H56A 118.4
C57 C56 H56A 118.4
C40 C41 C42 117.2(7)
C40 C41 C44 120.9(7)
C42 C41 C44 121.9(7)
C43 C42 C41 117.8(8)
C43 C42 H42A 121.1
C41 C42 H42A 121.1
C48 C47 C46 122.9(6)
C48 C47 H47A 118.5
C46 C47 H47A 118.5
C39 C40 C41 119.5(8)
C39 C40 H40A 120.2
C41 C40 H40A 120.2
N7 C43 C42 124.7(8)
N7 C43 H43A 117.7
C42 C43 H43A 117.7
N7 C39 C40 123.3(8)
N7 C39 H39A 118.3
C40 C39 H39A 118.3

loop_
_geom_bond_atom_site_label_1
_geom_bond_atom_site_label_2
_geom_bond_distance
Zn2 N5 2.074(5)
Zn2 Cl5 2.227(2)
Zn2 Cl6 2.231(2)
Zn2 Cl4 2.245(3)
C30 C29 1.380(8)
C30 C31 1.390(8)
C30 C32 1.475(9)
N5 C28 1.335(7)
N5 C29 1.359(8)
N4 C24 1.321(10)
N4 C20 1.341(10)
N4 H4 0.8600
C27 C28 1.380(8)
C27 C31 1.402(9)
C27 C26 1.471(8)
C24 C23 1.375(10)
C24 H24A 0.9300
C26 C25 1.311(9)
C26 H26A 0.9300
C31 H31A 0.9300
C22 C21 1.373(10)
C22 C23 1.400(9)
C22 C25 1.489(8)
C37 N6 1.325(10)
C37 C38 1.362(10)
C37 H37A 0.9300
C28 H28A 0.9300
C29 H29A 0.9300
C25 H25A 0.9300
C33 C32 1.333(9)
C33 C34 1.466(9)
C33 H33A 0.9300
C38 C34 1.394(9)
C38 H38A 0.9300
C32 H32A 0.9300
C34 C35 1.363(10)
N6 C36 1.343(10)
C21 C20 1.376(9)
C21 H21A 0.9300
C35 C36 1.418(10)
C35 H35A 0.9300
C36 H36A 0.9300
C23 H23A 0.9300
C20 H20A 0.9300
Zn1 N2 2.075(5)
Zn1 Cl2 2.220(2)
Zn1 Cl1 2.236(3)
Zn1 Cl3 2.237(2)
N2 C12 1.313(8)
N2 C11 1.344(8)
C14 C13 1.275(10)
C14 C15 1.486(9)
C14 H14A 0.9300
C8 C12 1.387(9)
C8 C9 1.416(9)
C8 C7 1.470(9)
C16 C15 1.360(10)
C16 C17 1.375(10)
C16 H16A 0.9300
C12 H12A 0.9300
C1 C2 1.358(10)
C1 N1 1.356(10)
C1 H1A 0.9300
C7 C6 1.284(9)
C7 H7A 0.9300
C11 C10 1.377(9)
C11 H11A 0.9300
C10 C9 1.370(9)
C10 C13 1.500(9)
N1 C5 1.327(10)
N1 H1B 0.8600
C18 N3 1.330(9)
C18 C19 1.393(9)
C18 H18A 0.9300
C3 C2 1.383(10)
C3 C4 1.391(9)
C3 C6 1.481(9)
N3 C17 1.337(10)
C19 C15 1.418(10)
C19 H19A 0.9300
C6 H6B 0.9300
C4 C5 1.380(10)
C4 H4B 0.9300
C9 H9A 0.9300
C13 H13A 0.9300
C17 H17A 0.9300
C5 H5A 0.9300
C2 H2A 0.9300
Zn3 N8 2.076(5)
Zn3 Cl9 2.213(3)
Zn3 Cl7 2.214(4)
Zn3 Cl8 2.215(3)
N8 C49 1.338(8)
N8 C50 1.342(9)
C49 C48 1.429(9)
C49 H49A 0.9300
N9 C55 1.322(11)
N9 C56 1.330(11)
C46 C47 1.398(9)
C46 C50 1.403(9)
C46 C45 1.448(9)
C48 C47 1.363(9)
C48 C51 1.449(9)
C55 C54 1.392(10)
C55 H55A 0.9300
C52 C51 1.334(9)
C52 C53 1.458(9)
C52 H52A 0.9300
C45 C44 1.318(9)
C45 H45A 0.9300
C53 C54 1.364(10)
C53 C57 1.420(10)
C57 C56 1.380(11)
C57 H57A 0.9300
C54 H54A 0.9300
N7 C39 1.327(11)
N7 C43 1.335(11)
C51 H51A 0.9300
C44 C41 1.436(9)
C44 H44A 0.9300
C50 H50A 0.9300
C56 H56A 0.9300
C41 C40 1.382(10)
C41 C42 1.434(10)
C42 C43 1.343(11)
C42 H42A 0.9300
C47 H47A 0.9300
C40 C39 1.366(11)
C40 H40A 0.9300
C43 H43A 0.9300
C39 H39A 0.9300

loop_
_geom_torsion_atom_site_label_1
_geom_torsion_atom_site_label_2
_geom_torsion_atom_site_label_3
_geom_torsion_atom_site_label_4
_geom_torsion
Cl5 Zn2 N5 C28 -157.2(4)
Cl6 Zn2 N5 C28 -38.9(5)
Cl4 Zn2 N5 C28 84.8(5)
Cl5 Zn2 N5 C29 23.4(5)
Cl6 Zn2 N5 C29 141.7(4)
Cl4 Zn2 N5 C29 -94.7(4)
C20 N4 C24 C23 -1.3(11)
C28 C27 C26 C25 9.5(9)
C31 C27 C26 C25 -173.5(6)
C29 C30 C31 C27 -0.4(9)
C32 C30 C31 C27 178.5(6)
C28 C27 C31 C30 -2.9(9)
C26 C27 C31 C30 179.9(5)
C29 N5 C28 C27 -1.5(9)
Zn2 N5 C28 C27 179.1(4)
C31 C27 C28 N5 4.0(9)
C26 C27 C28 N5 -179.0(5)
C28 N5 C29 C30 -2.1(9)
Zn2 N5 C29 C30 177.4(5)
C31 C30 C29 N5 3.0(9)
C32 C30 C29 N5 -176.0(5)
C27 C26 C25 C22 -177.7(6)
C21 C22 C25 C26 169.3(7)
C23 C22 C25 C26 -9.8(10)
N6 C37 C38 C34 1.6(11)
C34 C33 C32 C30 179.3(6)
C29 C30 C32 C33 168.1(7)
C31 C30 C32 C33 -10.8(10)
C37 C38 C34 C35 -1.8(10)
C37 C38 C34 C33 176.5(6)
C32 C33 C34 C35 15.1(11)
C32 C33 C34 C38 -163.1(7)
C38 C37 N6 C36 -1.0(11)
C23 C22 C21 C20 1.8(10)
C25 C22 C21 C20 -177.3(6)
C38 C34 C35 C36 1.5(10)
C33 C34 C35 C36 -176.8(6)
C37 N6 C36 C35 0.6(10)
C34 C35 C36 N6 -0.9(11)
N4 C24 C23 C22 2.3(11)
C21 C22 C23 C24 -2.5(10)
C25 C22 C23 C24 176.5(6)
C24 N4 C20 C21 0.5(11)
C22 C21 C20 N4 -0.8(11)
Cl2 Zn1 N2 C12 20.7(5)
Cl1 Zn1 N2 C12 -103.9(5)
Cl3 Zn1 N2 C12 135.7(5)
Cl2 Zn1 N2 C11 -154.9(4)
Cl1 Zn1 N2 C11 80.4(5)
Cl3 Zn1 N2 C11 -40.0(5)
C11 N2 C12 C8 -0.8(10)
Zn1 N2 C12 C8 -176.5(5)
C9 C8 C12 N2 -0.6(10)
C7 C8 C12 N2 178.4(6)
C12 C8 C7 C6 -4.0(11)
C9 C8 C7 C6 174.9(7)
C12 N2 C11 C10 3.0(10)
Zn1 N2 C11 C10 178.8(5)
N2 C11 C10 C9 -3.5(10)
N2 C11 C10 C13 175.9(6)
C2 C1 N1 C5 0.1(11)
C19 C18 N3 C17 -0.2(10)
N3 C18 C19 C15 0.3(10)
C8 C7 C6 C3 177.1(6)
C2 C3 C6 C7 9.0(11)
C4 C3 C6 C7 -171.0(7)
C2 C3 C4 C5 -0.9(10)
C6 C3 C4 C5 179.1(6)
C17 C16 C15 C19 3.1(10)
C17 C16 C15 C14 -177.4(6)
C18 C19 C15 C16 -1.8(10)
C18 C19 C15 C14 178.7(6)
C13 C14 C15 C16 160.1(7)
C13 C14 C15 C19 -20.4(11)
C11 C10 C9 C8 2.0(9)
C13 C10 C9 C8 -177.4(6)
C12 C8 C9 C10 0.0(9)
C7 C8 C9 C10 -179.0(6)
C15 C14 C13 C10 -173.4(6)
C9 C10 C13 C14 9.6(11)
C11 C10 C13 C14 -169.8(7)
C18 N3 C17 C16 1.5(10)
C15 C16 C17 N3 -3.0(11)
C1 N1 C5 C4 0.7(10)
C3 C4 C5 N1 -0.3(11)
N1 C1 C2 C3 -1.3(11)
C4 C3 C2 C1 1.6(10)
C6 C3 C2 C1 -178.4(7)
Cl9 Zn3 N8 C49 -61.1(5)
Cl7 Zn3 N8 C49 61.4(5)
Cl8 Zn3 N8 C49 -180.0(5)
Cl9 Zn3 N8 C50 122.7(5)
Cl7 Zn3 N8 C50 -114.8(5)
Cl8 Zn3 N8 C50 3.8(5)
C50 N8 C49 C48 -2.7(10)
Zn3 N8 C49 C48 -178.9(5)
N8 C49 C48 C47 4.5(9)
N8 C49 C48 C51 -178.2(6)
C56 N9 C55 C54 1.0(11)
C47 C46 C45 C44 -6.8(11)
C50 C46 C45 C44 170.2(7)
C51 C52 C53 C54 -1.1(12)
C51 C52 C53 C57 175.6(7)
C54 C53 C57 C56 -1.4(11)
C52 C53 C57 C56 -178.4(7)
C57 C53 C54 C55 -0.3(11)
C52 C53 C54 C55 176.5(7)
N9 C55 C54 C53 0.6(12)
C53 C52 C51 C48 -177.9(6)
C47 C48 C51 C52 -177.0(7)
C49 C48 C51 C52 5.8(10)
C46 C45 C44 C41 178.9(6)
C49 N8 C50 C46 -0.7(10)
Zn3 N8 C50 C46 175.6(5)
C47 C46 C50 N8 1.9(10)
C45 C46 C50 N8 -175.4(6)
C55 N9 C56 C57 -2.8(12)
C53 C57 C56 N9 3.1(12)
C45 C44 C41 C40 -171.4(7)
C45 C44 C41 C42 7.9(11)
C40 C41 C42 C43 0.0(10)
C44 C41 C42 C43 -179.3(7)
C49 C48 C47 C46 -3.2(9)
C51 C48 C47 C46 179.6(6)
C50 C46 C47 C48 0.1(9)
C45 C46 C47 C48 177.2(6)
C42 C41 C40 C39 -1.7(10)
C44 C41 C40 C39 177.6(7)
C39 N7 C43 C42 -2.3(12)
C41 C42 C43 N7 2.0(12)
C43 N7 C39 C40 0.4(11)
C41 C40 C39 N7 1.6(12)
